data_1522722
loop_
_publ_author_name
'Postnikov, V.S.'
'Postnikov, V.V.'
'Zheleznii, V.S.'

_publ_section_title
;
 Superconductivity in Mo-Re system alloy films produced by electron beam
 evaporation in high vacuum
;
_journal_name_full 'Physica Status Solidi, Sectio A: Applied Research'
_journal_page_first 21
_journal_page_last 23
_journal_volume 39
_journal_year 1977
_chemical_formula_sum 'Mo0.7 Re0.3'
_chemical_name_systematic '(Mo0.7 Re0.3)'
_space_group_IT_number 223
_symmetry_space_group_name_Hall '-P 4n 2 3'
_symmetry_space_group_name_H-M 'P m -3 n'
_cell_angle_alpha 90
_cell_angle_beta 90
_cell_angle_gamma 90
_cell_formula_units_Z 8
_cell_length_a 4.982
_cell_length_b 4.982
_cell_length_c 4.982
_cell_volume 123.655
_citation_journal_id_ASTM PSSABA
_cod_data_source_file Postnikov_PSSABA_1977_1269.cif
_cod_data_source_block Mo0.7Re0.3
_cod_original_cell_volume 123.6548
_cod_database_code 1522722

loop_
_symmetry_equiv_pos_as_xyz
x,y,z
-y+1/2,x+1/2,z+1/2
-x,-y,z
y+1/2,-x+1/2,z+1/2
x,-y,-z
y+1/2,x+1/2,-z+1/2
-x,y,-z
-y+1/2,-x+1/2,-z+1/2
z,x,y
-x+1/2,z+1/2,y+1/2
-z,-x,y
x+1/2,-z+1/2,y+1/2
z,-x,-y
x+1/2,z+1/2,-y+1/2
-z,x,-y
-x+1/2,-z+1/2,-y+1/2
y,z,x
y,-z,-x
z+1/2,y+1/2,-x+1/2
-y,z,-x
-z+1/2,-y+1/2,-x+1/2
-y,-z,x
z+1/2,-y+1/2,x+1/2
-z+1/2,y+1/2,x+1/2
-x,-y,-z
y-1/2,-x-1/2,-z-1/2
x,y,-z
-y-1/2,x-1/2,-z-1/2
-x,y,z
-y-1/2,-x-1/2,z-1/2
x,-y,z
y-1/2,x-1/2,z-1/2
-z,-x,-y
x-1/2,-z-1/2,-y-1/2
z,x,-y
-x-1/2,z-1/2,-y-1/2
-z,x,y
-x-1/2,-z-1/2,y-1/2
z,-x,y
x-1/2,z-1/2,y-1/2
-y,-z,-x
-y,z,x
-z-1/2,-y-1/2,x-1/2
y,-z,x
z-1/2,y-1/2,x-1/2
y,z,-x
-z-1/2,y-1/2,-x-1/2
z-1/2,-y-1/2,-x-1/2

loop_
_atom_site_label
_atom_site_type_symbol
_atom_site_fract_x
_atom_site_fract_y
_atom_site_fract_z
_atom_site_occupancy
_atom_site_U_iso_or_equiv
Re2 Re 0.25 0 0.5 0.3 0.0
Re1 Re 0 0 0 0.3 0.0
Mo2 Mo 0.25 0 0.5 0.7 0.0
Mo1 Mo 0 0 0 0.7 0.0
